data_7014206
loop_
_publ_author_name
'Salmon, Lionel'
'Thu\'ery, Pierre'
'Ephritikhine, Michel'

_publ_section_title
;
 Synthesis and crystal structure of uranium(IV) complexes with
 compartmental Schiff bases: from mononuclear species to tri- and
 tetranuclear clusters.
;
_journal_issue 10
_journal_name_full 'Dalton transactions (Cambridge, England : 2003)'
_journal_page_first 1635
_journal_page_last 1643
_journal_paper_doi 10.1039/b403459g
_journal_year 2004
_chemical_formula_sum 'C46 H40 N4 O8 U'
_chemical_formula_weight 1014.85
_space_group_IT_number 15
_symmetry_cell_setting monoclinic
_symmetry_space_group_name_Hall '-C 2yc'
_symmetry_space_group_name_H-M 'C 1 2/c 1'
_atom_sites_solution_hydrogens geom
_atom_sites_solution_primary direct
_atom_sites_solution_secondary difmap
_audit_creation_method SHELXL-97
_cell_angle_alpha 90.00
_cell_angle_beta 111.144(4)
_cell_angle_gamma 90.00
_cell_formula_units_Z 4
_cell_length_a 16.2340(9)
_cell_length_b 15.5787(10)
_cell_length_c 17.2083(10)
_cell_measurement_reflns_used 13741
_cell_measurement_temperature 100(2)
_cell_measurement_theta_max 25.68
_cell_measurement_theta_min 2.96
_cell_volume 4059.1(4)
_computing_cell_refinement 'DENZO-SMN (Otwinowski & Minor, 1997)'
_computing_data_collection 'Kappa-CCD software (Nonius B.V., 1998)'
_computing_data_reduction 'DENZO-SMN (Otwinowski & Minor, 1997)'
_computing_molecular_graphics 'SHELXTL (Sheldrick, 1999)'
_computing_publication_material 'SHELXTL (Sheldrick, 1999)'
_computing_structure_refinement 'SHELXL-97 (Sheldrick, 1997)'
_computing_structure_solution 'SHELXS-97 (Sheldrick, 1990)'
_diffrn_ambient_temperature 100(2)
_diffrn_measured_fraction_theta_full 0.994
_diffrn_measured_fraction_theta_max 0.994
_diffrn_measurement_device_type 'Nonius Kappa-CCD'
_diffrn_measurement_method '\f scans'
_diffrn_radiation_monochromator graphite
_diffrn_radiation_source 'fine-focus sealed tube'
_diffrn_radiation_type MoK\a
_diffrn_radiation_wavelength 0.71073
_diffrn_reflns_av_R_equivalents 0.0732
_diffrn_reflns_av_sigmaI/netI 0.0662
_diffrn_reflns_limit_h_max 19
_diffrn_reflns_limit_h_min -19
_diffrn_reflns_limit_k_max 18
_diffrn_reflns_limit_k_min -18
_diffrn_reflns_limit_l_max 20
_diffrn_reflns_limit_l_min -20
_diffrn_reflns_number 13741
_diffrn_reflns_theta_full 25.68
_diffrn_reflns_theta_max 25.68
_diffrn_reflns_theta_min 2.96
_diffrn_standards_decay_% 0
_diffrn_standards_interval_time 0
_exptl_absorpt_coefficient_mu 4.059
_exptl_absorpt_correction_T_max 0.666
_exptl_absorpt_correction_T_min 0.521
_exptl_absorpt_correction_type refdelf
_exptl_absorpt_process_details 'program DELABS from PLATON (Spek, 2000)'
_exptl_crystal_colour 'translucent dark orange'
_exptl_crystal_density_diffrn 1.661
_exptl_crystal_density_meas ?
_exptl_crystal_description parallelepipedic
_exptl_crystal_F_000 2000
_exptl_crystal_size_max 0.15
_exptl_crystal_size_mid 0.15
_exptl_crystal_size_min 0.10
_refine_diff_density_max 0.646
_refine_diff_density_min -1.051
_refine_diff_density_rms 0.103
_refine_ls_extinction_method none
_refine_ls_goodness_of_fit_ref 1.049
_refine_ls_hydrogen_treatment constr
_refine_ls_matrix_type full
_refine_ls_number_parameters 269
_refine_ls_number_reflns 3833
_refine_ls_number_restraints 0
_refine_ls_restrained_S_all 1.049
_refine_ls_R_factor_all 0.0489
_refine_ls_R_factor_gt 0.0345
_refine_ls_shift/su_max 0.001
_refine_ls_shift/su_mean 0.000
_refine_ls_structure_factor_coef Fsqd
_refine_ls_weighting_details 'calc w=1/[\s^2^(Fo^2^)+3.9610P] where P=(Fo^2^+2Fc^2^)/3'
_refine_ls_weighting_scheme calc
_refine_ls_wR_factor_gt 0.0627
_refine_ls_wR_factor_ref 0.0670
_reflns_number_gt 3235
_reflns_number_total 3833
_reflns_threshold_expression >2sigma(I)
_cod_data_source_file b403459g.txt
_cod_data_source_block 3
_cod_original_sg_symbol_H-M 'C 2/c'
_cod_database_code 7014206

loop_
_symmetry_equiv_pos_as_xyz
'x, y, z'
'x, -y, z+1/2'
'x+1/2, y+1/2, z'
'x+1/2, -y+1/2, z+1/2'
'-x, -y, -z'
'-x, y, -z-1/2'
'-x+1/2, -y+1/2, -z'
'-x+1/2, y+1/2, -z-1/2'

loop_
_atom_site_label
_atom_site_type_symbol
_atom_site_fract_x
_atom_site_fract_y
_atom_site_fract_z
_atom_site_U_iso_or_equiv
_atom_site_adp_type
_atom_site_occupancy
_atom_site_symmetry_multiplicity
_atom_site_calc_flag
_atom_site_refinement_flags
_atom_site_disorder_assembly
_atom_site_disorder_group
U U 0.0000 0.527756(17) 0.2500 0.03022(9) Uani 1 2 d S . .
O1 O 0.0689(2) 0.3082(2) 0.4356(2) 0.0430(8) Uani 1 1 d . . .
O2 O -0.0194(2) 0.42532(19) 0.33014(19) 0.0340(7) Uani 1 1 d . . .
O3 O 0.0852(2) 0.6311(2) 0.2308(2) 0.0357(7) Uani 1 1 d . . .
O4 O 0.1774(2) 0.7508(2) 0.3294(2) 0.0403(8) Uani 1 1 d . . .
N1 N -0.1590(2) 0.4684(3) 0.1871(2) 0.0325(8) Uani 1 1 d . . .
N2 N -0.0708(2) 0.5916(2) 0.0963(2) 0.0336(9) Uani 1 1 d . . .
C1 C 0.1294(3) 0.2442(3) 0.4811(3) 0.0470(13) Uani 1 1 d . . .
H1A H 0.1034 0.2114 0.5136 0.071 Uiso 1 1 calc R . .
H1B H 0.1825 0.2711 0.5174 0.071 Uiso 1 1 calc R . .
H1C H 0.1431 0.2069 0.4430 0.071 Uiso 1 1 calc R . .
C2 C -0.0066(3) 0.2809(3) 0.3746(3) 0.0365(11) Uani 1 1 d . . .
C3 C -0.0530(3) 0.3472(3) 0.3190(3) 0.0351(11) Uani 1 1 d . . .
C4 C -0.1332(3) 0.3277(3) 0.2546(3) 0.0358(11) Uani 1 1 d . . .
C5 C -0.1663(4) 0.2427(3) 0.2469(3) 0.0419(12) Uani 1 1 d . . .
H5 H -0.2202 0.2297 0.2054 0.050 Uiso 1 1 calc R . .
C6 C -0.1196(4) 0.1792(3) 0.3001(3) 0.0488(14) Uani 1 1 d . . .
H6 H -0.1412 0.1233 0.2937 0.059 Uiso 1 1 calc R . .
C7 C -0.0397(4) 0.1986(3) 0.3637(3) 0.0434(13) Uani 1 1 d . . .
H7 H -0.0083 0.1552 0.3992 0.052 Uiso 1 1 calc R . .
C8 C -0.1853(3) 0.3923(3) 0.1968(3) 0.0350(11) Uani 1 1 d . . .
H8 H -0.2428 0.3774 0.1638 0.042 Uiso 1 1 calc R . .
C9 C -0.2228(3) 0.5227(3) 0.1232(3) 0.0358(10) Uani 1 1 d . . .
H9A H -0.2140 0.5825 0.1398 0.043 Uiso 1 1 calc R . .
H9B H -0.2827 0.5067 0.1169 0.043 Uiso 1 1 calc R . .
C10 C -0.2090(3) 0.5102(3) 0.0415(3) 0.0339(11) Uani 1 1 d . . .
C11 C -0.2697(3) 0.4651(3) -0.0229(3) 0.0385(11) Uani 1 1 d . . .
H11 H -0.3217 0.4462 -0.0174 0.046 Uiso 1 1 calc R . .
C12 C -0.2546(3) 0.4474(3) -0.0959(3) 0.0430(13) Uani 1 1 d . . .
H12 H -0.2964 0.4173 -0.1389 0.052 Uiso 1 1 calc R . .
C13 C -0.1780(3) 0.4746(3) -0.1045(3) 0.0399(11) Uani 1 1 d . . .
H13 H -0.1668 0.4609 -0.1523 0.048 Uiso 1 1 calc R . .
C14 C -0.1169(3) 0.5226(3) -0.0418(3) 0.0377(10) Uani 1 1 d . . .
H14 H -0.0657 0.5421 -0.0485 0.045 Uiso 1 1 calc R . .
C15 C -0.1322(3) 0.5416(3) 0.0315(3) 0.0346(11) Uani 1 1 d . . .
C16 C -0.0525(3) 0.6663(3) 0.0740(3) 0.0360(11) Uani 1 1 d . . .
H16 H -0.0795 0.6798 0.0178 0.043 Uiso 1 1 calc R . .
C17 C 0.0049(3) 0.7312(3) 0.1260(3) 0.0358(11) Uani 1 1 d . . .
C18 C 0.0692(3) 0.7108(3) 0.2029(3) 0.0323(11) Uani 1 1 d . . .
C19 C 0.1198(3) 0.7781(3) 0.2547(3) 0.0372(11) Uani 1 1 d . . .
C20 C 0.1059(3) 0.8621(3) 0.2269(3) 0.0419(12) Uani 1 1 d . . .
H20 H 0.1391 0.9059 0.2604 0.050 Uiso 1 1 calc R . .
C21 C 0.0424(4) 0.8820(3) 0.1489(3) 0.0458(13) Uani 1 1 d . . .
H21 H 0.0335 0.9387 0.1310 0.055 Uiso 1 1 calc R . .
C22 C -0.0065(3) 0.8179(3) 0.0992(3) 0.0423(12) Uani 1 1 d . . .
H22 H -0.0477 0.8314 0.0470 0.051 Uiso 1 1 calc R . .
C23 C 0.2290(4) 0.8150(3) 0.3858(3) 0.0500(14) Uani 1 1 d . . .
H23A H 0.2649 0.8448 0.3607 0.075 Uiso 1 1 calc R . .
H23B H 0.2663 0.7881 0.4365 0.075 Uiso 1 1 calc R . .
H23C H 0.1904 0.8551 0.3979 0.075 Uiso 1 1 calc R . .

loop_
_atom_site_aniso_label
_atom_site_aniso_U_11
_atom_site_aniso_U_22
_atom_site_aniso_U_33
_atom_site_aniso_U_23
_atom_site_aniso_U_13
_atom_site_aniso_U_12
U 0.02828(13) 0.02983(13) 0.03177(14) 0.000 0.00987(10) 0.000
O1 0.043(2) 0.0356(19) 0.045(2) 0.0019(16) 0.0089(17) 0.0037(16)
O2 0.0357(18) 0.0319(17) 0.0335(17) -0.0002(14) 0.0112(15) -0.0015(14)
O3 0.0305(17) 0.0323(17) 0.043(2) 0.0019(15) 0.0117(16) -0.0051(14)
O4 0.0369(19) 0.0385(19) 0.041(2) -0.0054(15) 0.0089(16) -0.0072(15)
N1 0.0335(19) 0.033(2) 0.0325(19) 0.0001(19) 0.0137(16) -0.0015(19)
N2 0.029(2) 0.037(2) 0.032(2) 0.0009(18) 0.0085(18) 0.0018(18)
C1 0.039(3) 0.045(3) 0.056(3) 0.013(3) 0.015(3) 0.006(2)
C2 0.040(3) 0.034(3) 0.038(3) -0.001(2) 0.017(2) 0.000(2)
C3 0.041(3) 0.036(3) 0.033(3) -0.004(2) 0.020(2) 0.001(2)
C4 0.039(3) 0.041(3) 0.035(3) -0.004(2) 0.022(2) -0.008(2)
C5 0.049(3) 0.039(3) 0.042(3) -0.006(2) 0.021(3) -0.011(2)
C6 0.069(4) 0.031(3) 0.051(3) -0.004(2) 0.028(3) -0.008(3)
C7 0.057(3) 0.034(3) 0.038(3) 0.003(2) 0.016(3) 0.000(3)
C8 0.035(3) 0.043(3) 0.028(2) -0.002(2) 0.013(2) -0.003(2)
C9 0.029(2) 0.038(3) 0.038(2) -0.001(2) 0.009(2) -0.003(2)
C10 0.034(2) 0.033(3) 0.033(2) 0.001(2) 0.010(2) 0.003(2)
C11 0.036(2) 0.037(3) 0.040(3) 0.000(2) 0.010(2) -0.004(2)
C12 0.049(3) 0.039(3) 0.034(3) -0.006(2) 0.006(2) -0.003(2)
C13 0.045(3) 0.040(3) 0.036(2) 0.000(2) 0.015(2) 0.004(3)
C14 0.038(2) 0.035(2) 0.039(3) 0.005(2) 0.013(2) 0.006(2)
C15 0.033(2) 0.032(3) 0.034(2) 0.004(2) 0.006(2) 0.005(2)
C16 0.031(3) 0.040(3) 0.037(3) 0.006(2) 0.013(2) 0.006(2)
C17 0.034(3) 0.038(3) 0.040(3) -0.001(2) 0.018(2) -0.001(2)
C18 0.030(3) 0.030(3) 0.041(3) 0.002(2) 0.019(2) -0.004(2)
C19 0.034(3) 0.042(3) 0.038(3) -0.003(2) 0.016(2) -0.009(2)
C20 0.040(3) 0.035(3) 0.054(3) -0.007(2) 0.021(3) -0.010(2)
C21 0.055(3) 0.031(3) 0.059(4) 0.007(2) 0.028(3) 0.002(2)
C22 0.041(3) 0.043(3) 0.046(3) 0.012(2) 0.020(3) 0.005(2)
C23 0.049(3) 0.052(3) 0.048(3) -0.012(3) 0.016(3) -0.020(3)

loop_
_atom_type_symbol
_atom_type_description
_atom_type_scat_dispersion_real
_atom_type_scat_dispersion_imag
_atom_type_scat_source
C C 0.0033 0.0016 'International Tables Vol C Tables 4.2.6.8 and 6.1.1.4'
H H 0.0000 0.0000 'International Tables Vol C Tables 4.2.6.8 and 6.1.1.4'
N N 0.0061 0.0033 'International Tables Vol C Tables 4.2.6.8 and 6.1.1.4'
O O 0.0106 0.0060 'International Tables Vol C Tables 4.2.6.8 and 6.1.1.4'
U U -9.6767 9.6646 'International Tables Vol C Tables 4.2.6.8 and 6.1.1.4'

loop_
_geom_angle_atom_site_label_1
_geom_angle_atom_site_label_2
_geom_angle_atom_site_label_3
_geom_angle
_geom_angle_site_symmetry_1
_geom_angle_site_symmetry_3
_geom_angle_publ_flag
O2 U O2 87.26(16) 6_556 . ?
O2 U O3 101.23(11) 6_556 . ?
O2 U O3 148.63(11) . . ?
O2 U O3 148.63(11) 6_556 6_556 ?
O2 U O3 101.23(11) . 6_556 ?
O3 U O3 87.17(16) . 6_556 ?
O2 U N1 79.92(11) 6_556 . ?
O2 U N1 69.90(11) . . ?
O3 U N1 141.09(12) . . ?
O3 U N1 74.98(12) 6_556 . ?
O2 U N1 69.90(11) 6_556 6_556 ?
O2 U N1 79.92(11) . 6_556 ?
O3 U N1 74.98(12) . 6_556 ?
O3 U N1 141.09(12) 6_556 6_556 ?
N1 U N1 138.02(17) . 6_556 ?
O2 U N2 141.49(11) 6_556 6_556 ?
O2 U N2 75.96(11) . 6_556 ?
O3 U N2 78.95(11) . 6_556 ?
O3 U N2 69.61(11) 6_556 6_556 ?
N1 U N2 123.87(11) . 6_556 ?
N1 U N2 73.13(11) 6_556 6_556 ?
O2 U N2 75.96(11) 6_556 . ?
O2 U N2 141.49(11) . . ?
O3 U N2 69.61(11) . . ?
O3 U N2 78.95(11) 6_556 . ?
N1 U N2 73.13(11) . . ?
N1 U N2 123.87(11) 6_556 . ?
N2 U N2 136.21(16) 6_556 . ?
C2 O1 C1 117.2(4) . . ?
C19 O4 C23 117.3(4) . . ?
C8 N1 C9 116.6(4) . . ?
C16 N2 C15 115.4(4) . . ?
O1 C2 C7 126.5(5) . . ?
O1 C2 C3 113.7(4) . . ?
C7 C2 C3 119.9(5) . . ?
O2 C3 C4 122.1(4) . . ?
O2 C3 C2 118.8(4) . . ?
C4 C3 C2 119.2(4) . . ?
C3 C4 C5 119.2(5) . . ?
C3 C4 C8 122.4(4) . . ?
C5 C4 C8 118.4(5) . . ?
C6 C5 C4 120.7(5) . . ?
C5 C6 C7 120.0(5) . . ?
C2 C7 C6 121.0(5) . . ?
N1 C8 C4 125.9(4) . . ?
N1 C9 C10 108.5(4) . . ?
C11 C10 C15 119.1(4) . . ?
C11 C10 C9 120.6(4) . . ?
C15 C10 C9 120.3(4) . . ?
C10 C11 C12 121.2(4) . . ?
C13 C12 C11 119.8(5) . . ?
C12 C13 C14 120.2(4) . . ?
C13 C14 C15 120.2(4) . . ?
C14 C15 C10 119.3(4) . . ?
C14 C15 N2 121.2(4) . . ?
C10 C15 N2 119.5(4) . . ?
N2 C16 C17 127.7(4) . . ?
C18 C17 C22 119.3(5) . . ?
C18 C17 C16 121.5(4) . . ?
C22 C17 C16 119.1(5) . . ?
O3 C18 C17 122.7(4) . . ?
O3 C18 C19 118.0(4) . . ?
C17 C18 C19 119.4(4) . . ?
O4 C19 C20 126.4(4) . . ?
O4 C19 C18 114.0(4) . . ?
C20 C19 C18 119.5(5) . . ?
C19 C20 C21 120.8(5) . . ?
C22 C21 C20 119.9(5) . . ?
C21 C22 C17 121.0(5) . . ?

loop_
_geom_bond_atom_site_label_1
_geom_bond_atom_site_label_2
_geom_bond_distance
_geom_bond_site_symmetry_2
_geom_bond_publ_flag
U O2 2.205(3) 6_556 ?
U O2 2.205(3) . ?
U O3 2.223(3) . ?
U O3 2.223(3) 6_556 ?
U N1 2.583(4) . ?
U N1 2.583(4) 6_556 ?
U N2 2.667(4) 6_556 ?
U N2 2.667(4) . ?
O1 C2 1.363(6) . ?
O1 C1 1.419(6) . ?
O1 O2 2.608(4) . ?
O2 C3 1.319(5) . ?
O2 N1 2.760(5) . ?
O2 O3 4.263(4) . ?
O3 C18 1.323(5) . ?
O3 O4 2.601(4) . ?
O3 N2 2.815(5) . ?
O4 C19 1.357(6) . ?
O4 C23 1.435(6) . ?
N1 C8 1.291(6) . ?
N1 C9 1.476(6) . ?
N1 N2 3.129(5) . ?
N2 C16 1.293(6) . ?
N2 C15 1.428(6) . ?
C2 C7 1.377(7) . ?
C2 C3 1.424(7) . ?
C3 C4 1.405(7) . ?
C4 C5 1.417(6) . ?
C4 C8 1.453(7) . ?
C5 C6 1.375(7) . ?
C6 C7 1.395(7) . ?
C9 C10 1.514(6) . ?
C10 C11 1.381(6) . ?
C10 C15 1.407(6) . ?
C11 C12 1.392(7) . ?
C12 C13 1.372(7) . ?
C13 C14 1.391(7) . ?
C14 C15 1.401(6) . ?
C16 C17 1.446(7) . ?
C17 C18 1.396(7) . ?
C17 C22 1.417(6) . ?
C18 C19 1.427(6) . ?
C19 C20 1.384(7) . ?
C20 C21 1.400(7) . ?
C21 C22 1.367(7) . ?
